data_1575179
loop_
_publ_author_name
'McDonald, Peter W.'
'Goerigk, Lars'
'Ritchie, Chris'

_publ_section_title
;
 Planarisation or a twist? Using steric engineering to unlock the origin
 of mechanofluorochromic red-shifts.
;
_journal_issue 34
_journal_name_full 'Chemical science'
_journal_page_first 15320
_journal_page_last 15332
_journal_paper_doi 10.1039/d5sc04257g
_journal_volume 16
_journal_year 2025
_chemical_formula_moiety 'C5 F5 O2, C19 H19 N2'
_chemical_formula_sum 'C24 H19 F5 N2 O2'
_chemical_formula_weight 462.41
_chemical_name_systematic '4-(diphenylamino)-2,6-dimethylpyridin-1-ium 2,4,4,5,5-pentafluoro-3-oxocyclopent-1-en-1-olate'
_space_group_crystal_system monoclinic
_space_group_IT_number 14
_space_group_name_Hall '-P 2ybc'
_space_group_name_H-M_alt 'P 1 21/c 1'
_atom_sites_solution_hydrogens geom
_atom_sites_solution_primary iterative
_audit_creation_date 2025-05-25
_audit_creation_method
;
Olex2 1.5
(compiled 2025.04.05 svn.rf049d14d for OlexSys, GUI svn.r7224)
;
_audit_update_record
;
2025-06-06 deposited with the CCDC.	2025-07-18 downloaded from the CCDC.
;
_cell_angle_alpha 90
_cell_angle_beta 99.1310(10)
_cell_angle_gamma 90
_cell_formula_units_Z 4
_cell_length_a 11.3122(2)
_cell_length_b 10.41560(10)
_cell_length_c 18.0780(2)
_cell_measurement_reflns_used 12098
_cell_measurement_temperature 123.00(10)
_cell_measurement_theta_max 76.8600
_cell_measurement_theta_min 4.2750
_cell_volume 2103.02(5)
_computing_cell_refinement 'CrysAlisPro 1.171.41.93a (Rigaku OD, 2020)'
_computing_data_collection 'CrysAlisPro 1.171.41.93a (Rigaku OD, 2020)'
_computing_data_reduction 'CrysAlisPro 1.171.41.93a (Rigaku OD, 2020)'
_computing_molecular_graphics 'Olex2 1.5 (Dolomanov et al., 2009)'
_computing_publication_material 'Olex2 1.5 (Dolomanov et al., 2009)'
_computing_structure_refinement 'SHELXL 2019/3 (Sheldrick, 2015)'
_computing_structure_solution 'olex2.solve 1.5 (Bourhis et al., 2015)'
_diffrn_ambient_environment N~2~
_diffrn_ambient_temperature 123.00(10)
_diffrn_detector 'Hybrid Pixel Array Detector'
_diffrn_detector_area_resol_mean 10.0000
_diffrn_detector_type HyPix
_diffrn_measured_fraction_theta_full 1.000
_diffrn_measured_fraction_theta_max 0.979
_diffrn_measurement_details
;
List of Runs (angles in degrees, time in seconds):

  # Type    Start    End  Width  t~exp~   \w     \q     \k     \f   Frames
#--------------------------------------------------------------------------
  1  \w    105.00 130.00   0.50    0.40    --  107.75  93.00 -38.00   50
  2  \w     99.00 125.00   0.50    0.40    --  107.75  61.00  30.00   52
  3  \w    128.00 154.00   0.50    0.40    --  107.75  61.00  30.00   52
  4  \w    -59.00  19.00   0.50    0.05    --  -47.70  37.00  90.00  156
  5  \w    -46.00 -21.00   0.50    0.40    --  -86.25  93.00 -38.00   50
  6  \w    -78.00  24.00   0.50    0.05    --  -47.70  93.00 -38.00  204
  7  \w     37.00  63.00   0.50    0.40    --  107.75 -77.00 -90.00   52
  8  \w     45.00  75.00   0.50    0.40    --  107.75 -45.00-120.00   60
  9  \w     36.00  69.00   0.50    0.40    --  107.75 -45.00-180.00   66
 10  \w     80.00 129.00   0.50    0.40    --  107.75 -77.00 -90.00   98
 11  \w     36.00 125.00   0.50    0.40    --  107.75 -77.00   0.00  178
 12  \w     36.00  70.00   0.50    0.40    --  107.75 -45.00 -60.00   68
 13  \w     38.00  64.00   0.50    0.40    --  107.75 -45.00   0.00   52
 14  \w     37.00  65.00   0.50    0.40    --  107.75 -45.00  30.00   56
 15  \w     36.00  62.00   0.50    0.40    --  107.75 -45.00  60.00   52
 16  \w     40.00  72.00   0.50    0.40    --  107.75 -45.00  90.00   64
 17  \w     46.00  75.00   0.50    0.40    --  107.75 -45.00 120.00   58
 18  \w     33.00  63.00   0.50    0.40    --  107.75 -30.00  90.00   60
 19  \w     38.00  65.00   0.50    0.40    --  107.75 -30.00 120.00   54
 20  \w     34.00  59.00   0.50    0.40    --  107.75 -30.00  60.00   50
 21  \w     33.00  58.00   0.50    0.40    --  107.75 -30.00 -30.00   50
 22  \w     33.00  59.00   0.50    0.40    --  107.75 -30.00-150.00   52
 23  \w     40.00  65.00   0.50    0.40    --  107.75 -30.00-180.00   50
 24  \w     55.00  94.00   0.50    0.40    --  107.75 -94.00-120.00   78
 25  \w     37.00 102.00   0.50    0.40    --  107.75 -94.00 -90.00  130
 26  \w     41.00  84.00   0.50    0.40    --  107.75 -93.00-150.00   86
 27  \w     16.00  58.00   0.50    0.05    --   47.70 -93.00-150.00   84
 28  \w   -117.00 -78.00   0.50    0.05    --  -47.70-125.00  30.00   78
 29  \w   -113.00 -76.00   0.50    0.05    --  -47.70-125.00   0.00   74
 30  \w   -145.00-120.00   0.50    0.40    --  -86.25 -93.00-150.00   50
;
_diffrn_measurement_device 'four-circle diffractometer'
_diffrn_measurement_device_type 'XtaLAB Synergy, Dualflex, HyPix'
_diffrn_measurement_method '\w scans'
_diffrn_orient_matrix_type 'CrysAlisPro convention (1999,Acta A55,543-557)'
_diffrn_orient_matrix_UB_11 -0.1294243000
_diffrn_orient_matrix_UB_12 0.0100488000
_diffrn_orient_matrix_UB_13 -0.0417057000
_diffrn_orient_matrix_UB_21 -0.0097484000
_diffrn_orient_matrix_UB_22 0.1361546000
_diffrn_orient_matrix_UB_23 0.0316592000
_diffrn_orient_matrix_UB_31 0.0466920000
_diffrn_orient_matrix_UB_32 0.0568721000
_diffrn_orient_matrix_UB_33 -0.0686166000
_diffrn_radiation_monochromator mirror
_diffrn_radiation_probe x-ray
_diffrn_radiation_type 'Cu K\a'
_diffrn_radiation_wavelength 1.54184
_diffrn_reflns_av_R_equivalents 0.0283
_diffrn_reflns_av_unetI/netI 0.0250
_diffrn_reflns_Laue_measured_fraction_full 1.000
_diffrn_reflns_Laue_measured_fraction_max 0.979
_diffrn_reflns_limit_h_max 14
_diffrn_reflns_limit_h_min -12
_diffrn_reflns_limit_k_max 13
_diffrn_reflns_limit_k_min -11
_diffrn_reflns_limit_l_max 16
_diffrn_reflns_limit_l_min -22
_diffrn_reflns_number 16280
_diffrn_reflns_point_group_measured_fraction_full 1.000
_diffrn_reflns_point_group_measured_fraction_max 0.979
_diffrn_reflns_theta_full 67.684
_diffrn_reflns_theta_max 77.551
_diffrn_reflns_theta_min 3.958
_diffrn_source 'micro-focus sealed X-ray tube'
_diffrn_source_type 'PhotonJet (Cu) X-ray Source'
_exptl_absorpt_coefficient_mu 1.068
_exptl_absorpt_correction_T_max 1.00000
_exptl_absorpt_correction_T_min 0.89200
_exptl_absorpt_correction_type multi-scan
_exptl_absorpt_process_details
;
CrysAlisPro 1.171.41.93a (Rigaku Oxford Diffraction, 2020)
Empirical absorption correction using spherical harmonics,
implemented in SCALE3 ABSPACK scaling algorithm.
;
_exptl_crystal_colour 'clear light colourless'
_exptl_crystal_colour_lustre clear
_exptl_crystal_colour_modifier light
_exptl_crystal_colour_primary colourless
_exptl_crystal_density_diffrn 1.460
_exptl_crystal_description irregular
_exptl_crystal_F_000 952
_exptl_crystal_preparation oil
_exptl_crystal_recrystallization_method dichloromethane/methanol
_refine_diff_density_max 0.227
_refine_diff_density_min -0.243
_refine_diff_density_rms 0.043
_refine_ls_extinction_method none
_refine_ls_goodness_of_fit_ref 1.039
_refine_ls_hydrogen_treatment constr
_refine_ls_matrix_type full
_refine_ls_number_parameters 300
_refine_ls_number_reflns 4379
_refine_ls_number_restraints 0
_refine_ls_restrained_S_all 1.039
_refine_ls_R_factor_all 0.0361
_refine_ls_R_factor_gt 0.0337
_refine_ls_shift/su_max 0.010
_refine_ls_shift/su_mean 0.004
_refine_ls_structure_factor_coef Fsqd
_refine_ls_weighting_details 'w=1/[\s^2^(Fo^2^)+(0.0365P)^2^+0.8145P] where P=(Fo^2^+2Fc^2^)/3'
_refine_ls_weighting_scheme calc
_refine_ls_wR_factor_gt 0.0837
_refine_ls_wR_factor_ref 0.0855
_reflns_Friedel_coverage 0.000
_reflns_number_gt 4069
_reflns_number_total 4379
_reflns_threshold_expression 'I > 2\s(I)'
_cod_data_source_file d5sc04257g2.cif
_cod_data_source_block 2_6_dimethylpb
_cod_depositor_comments 'Adding full bibliography for 1575172--1575185.cif.'
_cod_database_code 1575179
_shelx_shelxl_version_number 2019/3
_chemical_oxdiff_formula C24F4N2O2H20
_shelx_space_group_comment
;
The symmetry employed for this shelxl refinement is uniquely defined
by the following loop, which should always be used as a source of
symmetry information in preference to the above space-group names.
They are only intended as comments.
;
_olex2_refinement_description
;
1. Fixed Uiso
 At 1.2 times of:
  All C(H) groups, All N(H) groups
 At 1.5 times of:
  All C(H,H,H) groups
2.a Aromatic/amide H refined with riding coordinates:
 N2(H2), C14(H14), C17(H17), C4(H4), C5(H5), C1(H1), C2(H2A), C6(H6), C12(H12),
  C8(H8), C11(H11), C10(H10), C9(H9)
2.b Idealised Me refined as rotating group:
 C18(H18A,H18B,H18C), C19(H19A,H19B,H19C)
;
_olex2_exptl_crystal_mounting_method oil
_olex2_submission_original_sample_id '6H+ enolate'
_olex2_submission_special_instructions 'No special instructions were received'
_oxdiff_exptl_absorpt_empirical_details
;
Empirical correction (ABSPACK) includes:
- Absorption correction using spherical harmonics
- Frame scaling
;
_oxdiff_exptl_absorpt_empirical_full_max 1.322
_oxdiff_exptl_absorpt_empirical_full_min 0.731

loop_
_space_group_symop_operation_xyz
'x, y, z'
'-x, y+1/2, -z+1/2'
'-x, -y, -z'
'x, -y-1/2, z-1/2'

loop_
_atom_site_label
_atom_site_type_symbol
_atom_site_fract_x
_atom_site_fract_y
_atom_site_fract_z
_atom_site_U_iso_or_equiv
_atom_site_adp_type
_atom_site_occupancy
_atom_site_site_symmetry_order
_atom_site_calc_flag
_atom_site_refinement_flags_posn
_atom_site_refinement_flags_adp
_atom_site_refinement_flags_occupancy
_atom_site_disorder_assembly
_atom_site_disorder_group
F1 F 0.66004(7) 0.99302(7) 0.39490(4) 0.02677(16) Uani 1 1 d . . . . .
F3 F 0.45840(7) 0.77646(9) 0.55469(4) 0.0370(2) Uani 1 1 d . . . . .
F2 F 0.60247(9) 0.65069(7) 0.53451(5) 0.0406(2) Uani 1 1 d . . . . .
F4 F 0.60663(8) 0.92431(9) 0.63291(4) 0.0386(2) Uani 1 1 d . . . . .
F5 F 0.74861(7) 0.79122(9) 0.61887(5) 0.0406(2) Uani 1 1 d . . . . .
O1 O 0.49256(8) 0.77942(9) 0.39783(5) 0.0288(2) Uani 1 1 d . . . . .
O2 O 0.78710(8) 1.02993(9) 0.54764(5) 0.0310(2) Uani 1 1 d . . . . .
N1 N 0.07355(8) 0.35059(9) 0.24702(5) 0.0197(2) Uani 1 1 d . . . . .
N2 N 0.33371(8) 0.58115(9) 0.36379(5) 0.01890(19) Uani 1 1 d . . . . .
H2 H 0.389154 0.631455 0.388173 0.023 Uiso 1 1 calc R U . . .
C15 C 0.22617(10) 0.57357(10) 0.38737(6) 0.0186(2) Uani 1 1 d . . . . .
C13 C 0.15933(10) 0.42626(10) 0.28638(6) 0.0177(2) Uani 1 1 d . . . . .
C14 C 0.13819(10) 0.49700(10) 0.34970(6) 0.0186(2) Uani 1 1 d . . . . .
H14 H 0.062691 0.491412 0.366183 0.022 Uiso 1 1 calc R U . . .
C3 C -0.03865(10) 0.32208(10) 0.27167(6) 0.0184(2) Uani 1 1 d . . . . .
C20 C 0.63997(10) 0.92828(11) 0.45606(6) 0.0190(2) Uani 1 1 d . . . . .
C17 C 0.27367(10) 0.43685(11) 0.26473(6) 0.0200(2) Uani 1 1 d . . . . .
H17 H 0.291168 0.390019 0.222685 0.024 Uiso 1 1 calc R U . . .
C16 C 0.35916(10) 0.51407(11) 0.30396(6) 0.0198(2) Uani 1 1 d . . . . .
C4 C -0.14535(10) 0.35698(11) 0.22703(6) 0.0209(2) Uani 1 1 d . . . . .
H4 H -0.144322 0.402025 0.181439 0.025 Uiso 1 1 calc R U . . .
C5 C -0.25371(10) 0.32541(12) 0.24963(7) 0.0236(2) Uani 1 1 d . . . . .
H5 H -0.326925 0.348385 0.219116 0.028 Uiso 1 1 calc R U . . .
C24 C 0.70535(10) 0.95376(11) 0.52719(6) 0.0207(2) Uani 1 1 d . . . . .
C7 C 0.09511(10) 0.28878(11) 0.17864(6) 0.0203(2) Uani 1 1 d . . . . .
C21 C 0.55927(10) 0.82735(11) 0.45218(6) 0.0197(2) Uani 1 1 d . . . . .
C1 C -0.14846(11) 0.22532(12) 0.36093(7) 0.0241(2) Uani 1 1 d . . . . .
H1 H -0.149568 0.180673 0.406642 0.029 Uiso 1 1 calc R U . . .
C2 C -0.03972(10) 0.25553(11) 0.33839(6) 0.0226(2) Uani 1 1 d . . . . .
H2A H 0.033444 0.230875 0.368382 0.027 Uiso 1 1 calc R U . . .
C6 C -0.25536(11) 0.26040(12) 0.31664(7) 0.0244(2) Uani 1 1 d . . . . .
H6 H -0.329555 0.239997 0.332127 0.029 Uiso 1 1 calc R U . . .
C22 C 0.56664(11) 0.77520(11) 0.53150(7) 0.0231(2) Uani 1 1 d . . . . .
C23 C 0.65755(10) 0.86107(12) 0.58072(6) 0.0232(2) Uani 1 1 d . . . . .
C12 C 0.06647(11) 0.35297(12) 0.11088(6) 0.0238(2) Uani 1 1 d . . . . .
H12 H 0.033080 0.436813 0.109181 0.029 Uiso 1 1 calc R U . . .
C8 C 0.14457(11) 0.16697(12) 0.18199(7) 0.0261(2) Uani 1 1 d . . . . .
H8 H 0.164074 0.124151 0.228737 0.031 Uiso 1 1 calc R U . . .
C18 C 0.21151(11) 0.65037(12) 0.45518(7) 0.0254(2) Uani 1 1 d . . . . .
H18A H 0.270627 0.622345 0.497708 0.038 Uiso 1 1 calc R U . . .
H18B H 0.130688 0.637523 0.466922 0.038 Uiso 1 1 calc R U . . .
H18C H 0.223594 0.741576 0.445360 0.038 Uiso 1 1 calc R U . . .
C19 C 0.48245(11) 0.52862(14) 0.28500(7) 0.0289(3) Uani 1 1 d . . . . .
H19A H 0.501061 0.620036 0.281155 0.043 Uiso 1 1 calc R U . . .
H19B H 0.486505 0.486315 0.237048 0.043 Uiso 1 1 calc R U . . .
H19C H 0.540565 0.489043 0.324383 0.043 Uiso 1 1 calc R U . . .
C11 C 0.08733(11) 0.29286(13) 0.04559(7) 0.0280(3) Uani 1 1 d . . . . .
H11 H 0.067491 0.335605 -0.001154 0.034 Uiso 1 1 calc R U . . .
C10 C 0.13683(12) 0.17105(14) 0.04817(7) 0.0305(3) Uani 1 1 d . . . . .
H10 H 0.151204 0.130751 0.003297 0.037 Uiso 1 1 calc R U . . .
C9 C 0.16551(12) 0.10773(13) 0.11623(8) 0.0313(3) Uani 1 1 d . . . . .
H9 H 0.199357 0.024104 0.117944 0.038 Uiso 1 1 calc R U . . .

loop_
_atom_site_aniso_label
_atom_site_aniso_U_11
_atom_site_aniso_U_22
_atom_site_aniso_U_33
_atom_site_aniso_U_23
_atom_site_aniso_U_13
_atom_site_aniso_U_12
F1 0.0318(4) 0.0290(4) 0.0199(3) 0.0045(3) 0.0054(3) -0.0064(3)
F3 0.0264(4) 0.0526(5) 0.0343(4) 0.0002(4) 0.0123(3) -0.0122(3)
F2 0.0586(6) 0.0185(4) 0.0433(5) 0.0081(3) 0.0039(4) 0.0035(3)
F4 0.0396(4) 0.0540(5) 0.0245(4) -0.0113(3) 0.0117(3) -0.0046(4)
F5 0.0289(4) 0.0467(5) 0.0418(4) 0.0214(4) -0.0079(3) 0.0046(3)
O1 0.0279(4) 0.0302(5) 0.0262(4) -0.0035(3) -0.0026(3) -0.0101(4)
O2 0.0306(5) 0.0295(5) 0.0308(5) -0.0064(4) -0.0019(4) -0.0090(4)
N1 0.0200(5) 0.0229(5) 0.0161(4) -0.0012(3) 0.0023(3) -0.0049(4)
N2 0.0182(4) 0.0184(4) 0.0189(4) 0.0004(3) -0.0007(3) -0.0030(3)
C15 0.0193(5) 0.0161(5) 0.0199(5) 0.0022(4) 0.0015(4) 0.0008(4)
C13 0.0194(5) 0.0167(5) 0.0159(5) 0.0038(4) -0.0004(4) -0.0009(4)
C14 0.0174(5) 0.0179(5) 0.0201(5) 0.0013(4) 0.0020(4) -0.0003(4)
C3 0.0199(5) 0.0172(5) 0.0179(5) -0.0031(4) 0.0024(4) -0.0036(4)
C20 0.0204(5) 0.0194(5) 0.0176(5) 0.0013(4) 0.0043(4) -0.0002(4)
C17 0.0216(5) 0.0215(5) 0.0168(5) 0.0011(4) 0.0028(4) -0.0010(4)
C16 0.0198(5) 0.0212(5) 0.0182(5) 0.0037(4) 0.0020(4) -0.0003(4)
C4 0.0232(5) 0.0209(5) 0.0179(5) -0.0013(4) 0.0014(4) 0.0004(4)
C5 0.0191(5) 0.0259(6) 0.0247(5) -0.0049(4) 0.0003(4) 0.0015(4)
C24 0.0202(5) 0.0193(5) 0.0221(5) -0.0029(4) 0.0021(4) 0.0011(4)
C7 0.0185(5) 0.0236(5) 0.0187(5) -0.0024(4) 0.0031(4) -0.0053(4)
C21 0.0178(5) 0.0198(5) 0.0212(5) -0.0012(4) 0.0019(4) 0.0011(4)
C1 0.0274(6) 0.0235(6) 0.0219(5) 0.0019(4) 0.0054(4) -0.0051(4)
C2 0.0215(5) 0.0250(6) 0.0202(5) 0.0026(4) 0.0002(4) -0.0027(4)
C6 0.0215(6) 0.0248(6) 0.0281(6) -0.0050(5) 0.0072(4) -0.0044(4)
C22 0.0233(6) 0.0203(5) 0.0264(6) 0.0038(4) 0.0060(4) 0.0002(4)
C23 0.0217(5) 0.0285(6) 0.0187(5) 0.0025(4) 0.0006(4) 0.0045(4)
C12 0.0234(6) 0.0260(6) 0.0219(5) 0.0006(4) 0.0029(4) -0.0034(4)
C8 0.0284(6) 0.0246(6) 0.0254(6) 0.0009(5) 0.0045(5) -0.0025(5)
C18 0.0248(6) 0.0237(6) 0.0281(6) -0.0075(5) 0.0051(5) -0.0026(4)
C19 0.0207(6) 0.0391(7) 0.0274(6) -0.0040(5) 0.0057(5) -0.0066(5)
C11 0.0274(6) 0.0383(7) 0.0180(5) -0.0010(5) 0.0033(4) -0.0075(5)
C10 0.0285(6) 0.0375(7) 0.0273(6) -0.0121(5) 0.0101(5) -0.0092(5)
C9 0.0327(7) 0.0259(6) 0.0365(7) -0.0061(5) 0.0095(5) -0.0011(5)

loop_
_atom_type_symbol
_atom_type_description
_atom_type_scat_dispersion_real
_atom_type_scat_dispersion_imag
_atom_type_scat_source
C C 0.0181 0.0091 'International Tables Vol C Tables 4.2.6.8 and 6.1.1.4'
H H 0.0000 0.0000 'International Tables Vol C Tables 4.2.6.8 and 6.1.1.4'
F F 0.0727 0.0534 'International Tables Vol C Tables 4.2.6.8 and 6.1.1.4'
N N 0.0311 0.0180 'International Tables Vol C Tables 4.2.6.8 and 6.1.1.4'
O O 0.0492 0.0322 'International Tables Vol C Tables 4.2.6.8 and 6.1.1.4'

loop_
_geom_angle_atom_site_label_1
_geom_angle_atom_site_label_2
_geom_angle_atom_site_label_3
_geom_angle
_geom_angle_site_symmetry_1
_geom_angle_site_symmetry_3
_geom_angle_publ_flag
C13 N1 C3 123.21(9) . . ?
C13 N1 C7 120.09(9) . . ?
C3 N1 C7 116.63(9) . . ?
C15 N2 H2 118.8 . . ?
C15 N2 C16 122.42(9) . . ?
C16 N2 H2 118.8 . . ?
N2 C15 C14 119.73(10) . . ?
N2 C15 C18 116.69(10) . . ?
C14 C15 C18 123.58(10) . . ?
N1 C13 C14 121.84(10) . . ?
N1 C13 C17 120.56(10) . . ?
C14 C13 C17 117.60(10) . . ?
C15 C14 C13 120.23(10) . . ?
C15 C14 H14 119.9 . . ?
C13 C14 H14 119.9 . . ?
C4 C3 N1 119.53(10) . . ?
C4 C3 C2 120.46(10) . . ?
C2 C3 N1 119.96(10) . . ?
F1 C20 C24 121.70(10) . . ?
F1 C20 C21 122.29(10) . . ?
C21 C20 C24 115.89(10) . . ?
C13 C17 H17 119.8 . . ?
C16 C17 C13 120.36(10) . . ?
C16 C17 H17 119.8 . . ?
N2 C16 C17 119.66(10) . . ?
N2 C16 C19 117.00(10) . . ?
C17 C16 C19 123.33(11) . . ?
C3 C4 H4 120.3 . . ?
C3 C4 C5 119.48(10) . . ?
C5 C4 H4 120.3 . . ?
C4 C5 H5 119.8 . . ?
C6 C5 C4 120.34(11) . . ?
C6 C5 H5 119.8 . . ?
O2 C24 C20 131.24(11) . . ?
O2 C24 C23 122.88(10) . . ?
C20 C24 C23 105.86(9) . . ?
C12 C7 N1 119.46(10) . . ?
C8 C7 N1 119.46(10) . . ?
C8 C7 C12 121.09(11) . . ?
O1 C21 C20 130.99(11) . . ?
O1 C21 C22 122.40(10) . . ?
C20 C21 C22 106.59(9) . . ?
C2 C1 H1 120.0 . . ?
C6 C1 H1 120.0 . . ?
C6 C1 C2 120.05(11) . . ?
C3 C2 H2A 120.1 . . ?
C1 C2 C3 119.71(11) . . ?
C1 C2 H2A 120.1 . . ?
C5 C6 H6 120.0 . . ?
C1 C6 C5 119.96(11) . . ?
C1 C6 H6 120.0 . . ?
F3 C22 F2 105.99(9) . . ?
F3 C22 C21 111.74(10) . . ?
F3 C22 C23 111.70(10) . . ?
F2 C22 C21 110.48(10) . . ?
F2 C22 C23 111.41(10) . . ?
C21 C22 C23 105.62(9) . . ?
F4 C23 F5 106.23(9) . . ?
F4 C23 C24 111.56(10) . . ?
F4 C23 C22 111.58(10) . . ?
F5 C23 C24 110.18(10) . . ?
F5 C23 C22 111.52(10) . . ?
C24 C23 C22 105.85(9) . . ?
C7 C12 H12 120.5 . . ?
C7 C12 C11 119.04(12) . . ?
C11 C12 H12 120.5 . . ?
C7 C8 H8 120.3 . . ?
C7 C8 C9 119.41(11) . . ?
C9 C8 H8 120.3 . . ?
C15 C18 H18A 109.5 . . ?
C15 C18 H18B 109.5 . . ?
C15 C18 H18C 109.5 . . ?
H18A C18 H18B 109.5 . . ?
H18A C18 H18C 109.5 . . ?
H18B C18 H18C 109.5 . . ?
C16 C19 H19A 109.5 . . ?
C16 C19 H19B 109.5 . . ?
C16 C19 H19C 109.5 . . ?
H19A C19 H19B 109.5 . . ?
H19A C19 H19C 109.5 . . ?
H19B C19 H19C 109.5 . . ?
C12 C11 H11 119.8 . . ?
C10 C11 C12 120.45(12) . . ?
C10 C11 H11 119.8 . . ?
C11 C10 H10 120.0 . . ?
C11 C10 C9 120.10(11) . . ?
C9 C10 H10 120.0 . . ?
C8 C9 H9 120.0 . . ?
C10 C9 C8 119.91(12) . . ?
C10 C9 H9 120.0 . . ?

loop_
_geom_bond_atom_site_label_1
_geom_bond_atom_site_label_2
_geom_bond_distance
_geom_bond_site_symmetry_2
_geom_bond_publ_flag
F1 C20 1.3448(13) . ?
F3 C22 1.3558(14) . ?
F2 C22 1.3571(14) . ?
F4 C23 1.3522(14) . ?
F5 C23 1.3568(14) . ?
O1 C21 1.2445(14) . ?
O2 C24 1.2300(15) . ?
N1 C13 1.3601(14) . ?
N1 C3 1.4413(14) . ?
N1 C7 1.4483(14) . ?
N2 H2 0.8800 . ?
N2 C15 1.3538(15) . ?
N2 C16 1.3564(15) . ?
C15 C14 1.3693(16) . ?
C15 C18 1.4949(15) . ?
C13 C14 1.4132(15) . ?
C13 C17 1.4139(16) . ?
C14 H14 0.9500 . ?
C3 C4 1.3896(16) . ?
C3 C2 1.3929(16) . ?
C20 C24 1.4032(15) . ?
C20 C21 1.3867(16) . ?
C17 H17 0.9500 . ?
C17 C16 1.3665(16) . ?
C16 C19 1.4958(16) . ?
C4 H4 0.9500 . ?
C4 C5 1.3916(17) . ?
C5 H5 0.9500 . ?
C5 C6 1.3906(17) . ?
C24 C23 1.5254(16) . ?
C7 C12 1.3881(16) . ?
C7 C8 1.3841(17) . ?
C21 C22 1.5232(16) . ?
C1 H1 0.9500 . ?
C1 C2 1.3918(17) . ?
C1 C6 1.3892(17) . ?
C2 H2A 0.9500 . ?
C6 H6 0.9500 . ?
C22 C23 1.5359(17) . ?
C12 H12 0.9500 . ?
C12 C11 1.3890(17) . ?
C8 H8 0.9500 . ?
C8 C9 1.3926(18) . ?
C18 H18A 0.9800 . ?
C18 H18B 0.9800 . ?
C18 H18C 0.9800 . ?
C19 H19A 0.9800 . ?
C19 H19B 0.9800 . ?
C19 H19C 0.9800 . ?
C11 H11 0.9500 . ?
C11 C10 1.385(2) . ?
C10 H10 0.9500 . ?
C10 C9 1.388(2) . ?
C9 H9 0.9500 . ?

loop_
_geom_torsion_atom_site_label_1
_geom_torsion_atom_site_label_2
_geom_torsion_atom_site_label_3
_geom_torsion_atom_site_label_4
_geom_torsion
_geom_torsion_site_symmetry_1
_geom_torsion_site_symmetry_2
_geom_torsion_site_symmetry_3
_geom_torsion_site_symmetry_4
_geom_torsion_publ_flag
F1 C20 C24 O2 -1.2(2) . . . . ?
F1 C20 C24 C23 -179.53(10) . . . . ?
F1 C20 C21 O1 -1.2(2) . . . . ?
F1 C20 C21 C22 177.11(10) . . . . ?
F3 C22 C23 F4 -3.83(14) . . . . ?
F3 C22 C23 F5 114.80(11) . . . . ?
F3 C22 C23 C24 -125.38(10) . . . . ?
F2 C22 C23 F4 -122.15(11) . . . . ?
F2 C22 C23 F5 -3.53(13) . . . . ?
F2 C22 C23 C24 116.30(10) . . . . ?
O1 C21 C22 F3 -58.07(15) . . . . ?
O1 C21 C22 F2 59.67(14) . . . . ?
O1 C21 C22 C23 -179.73(11) . . . . ?
O2 C24 C23 F4 64.18(15) . . . . ?
O2 C24 C23 F5 -53.57(15) . . . . ?
O2 C24 C23 C22 -174.27(11) . . . . ?
N1 C13 C14 C15 -179.12(10) . . . . ?
N1 C13 C17 C16 179.29(10) . . . . ?
N1 C3 C4 C5 177.76(10) . . . . ?
N1 C3 C2 C1 -178.32(10) . . . . ?
N1 C7 C12 C11 -179.92(10) . . . . ?
N1 C7 C8 C9 -179.86(11) . . . . ?
N2 C15 C14 C13 -0.10(16) . . . . ?
C15 N2 C16 C17 0.92(16) . . . . ?
C15 N2 C16 C19 -178.51(10) . . . . ?
C13 N1 C3 C4 120.01(12) . . . . ?
C13 N1 C3 C2 -62.50(15) . . . . ?
C13 N1 C7 C12 -88.73(13) . . . . ?
C13 N1 C7 C8 90.90(13) . . . . ?
C13 C17 C16 N2 -0.25(16) . . . . ?
C13 C17 C16 C19 179.14(11) . . . . ?
C14 C13 C17 C16 -0.55(16) . . . . ?
C3 N1 C13 C14 -8.74(16) . . . . ?
C3 N1 C13 C17 171.42(10) . . . . ?
C3 N1 C7 C12 94.28(12) . . . . ?
C3 N1 C7 C8 -86.09(13) . . . . ?
C3 C4 C5 C6 0.53(17) . . . . ?
C20 C24 C23 F4 -117.30(10) . . . . ?
C20 C24 C23 F5 124.96(10) . . . . ?
C20 C24 C23 C22 4.26(12) . . . . ?
C20 C21 C22 F3 123.46(10) . . . . ?
C20 C21 C22 F2 -118.79(11) . . . . ?
C20 C21 C22 C23 1.81(12) . . . . ?
C17 C13 C14 C15 0.72(15) . . . . ?
C16 N2 C15 C14 -0.74(16) . . . . ?
C16 N2 C15 C18 178.58(10) . . . . ?
C4 C3 C2 C1 -0.85(17) . . . . ?
C4 C5 C6 C1 -0.77(18) . . . . ?
C24 C20 C21 O1 -177.25(12) . . . . ?
C24 C20 C21 C22 1.03(13) . . . . ?
C7 N1 C13 C14 174.47(10) . . . . ?
C7 N1 C13 C17 -5.37(15) . . . . ?
C7 N1 C3 C4 -63.10(14) . . . . ?
C7 N1 C3 C2 114.39(12) . . . . ?
C7 C12 C11 C10 -0.49(18) . . . . ?
C7 C8 C9 C10 0.06(19) . . . . ?
C21 C20 C24 O2 174.93(12) . . . . ?
C21 C20 C24 C23 -3.43(13) . . . . ?
C21 C22 C23 F4 117.85(10) . . . . ?
C21 C22 C23 F5 -123.52(10) . . . . ?
C21 C22 C23 C24 -3.69(12) . . . . ?
C2 C3 C4 C5 0.28(17) . . . . ?
C2 C1 C6 C5 0.20(18) . . . . ?
C6 C1 C2 C3 0.61(18) . . . . ?
C12 C7 C8 C9 -0.24(18) . . . . ?
C12 C11 C10 C9 0.32(19) . . . . ?
C8 C7 C12 C11 0.46(17) . . . . ?
C18 C15 C14 C13 -179.37(10) . . . . ?
C11 C10 C9 C8 -0.1(2) . . . . ?
